data_2220998
loop_
_publ_author_name
'Hijji, Yousef M.'
'Barare, Belygona'
'Butcher, Ray J.'
'Jasinski, Jerry P.'

_publ_section_title
;
 (<i>E</i>)-2-[(2-Hydroxy-5-nitrophenyl)iminiomethyl]phenolate
;
_journal_coeditor_code BT2849
_journal_issue 3
_journal_name_full 'Acta Crystallographica Section E'
_journal_page_first o490
_journal_page_last o491
_journal_paper_doi 10.1107/S1600536809001007
_journal_volume 65
_journal_year 2009
_chemical_formula_iupac 'C13 H10 N2 O4'
_chemical_formula_moiety 'C13 H10 N2 O4'
_chemical_formula_sum 'C13 H10 N2 O4'
_chemical_formula_weight 258.23
_chemical_name_systematic
;
(<i>E</i>)-2-[(2-Hydroxy-5-nitrophenyl)iminiomethyl]phenolate
;
_space_group_IT_number 14
_symmetry_cell_setting monoclinic
_symmetry_space_group_name_Hall '-P 2ybc'
_symmetry_space_group_name_H-M 'P 1 21/c 1'
_atom_sites_solution_hydrogens geom
_atom_sites_solution_primary direct
_atom_sites_solution_secondary difmap
_cell_angle_alpha 90.00
_cell_angle_beta 96.387(4)
_cell_angle_gamma 90.00
_cell_formula_units_Z 4
_cell_length_a 7.3949(3)
_cell_length_b 9.1058(4)
_cell_length_c 17.2734(6)
_cell_measurement_reflns_used 5321
_cell_measurement_temperature 296(2)
_cell_measurement_theta_max 32.5524
_cell_measurement_theta_min 4.6186
_cell_volume 1155.91(8)
_computing_cell_refinement '<i>CrysAlisPro</i> (Oxford Diffraction, 2007)'
_computing_data_collection '<i>CrysAlisPro</i> (Oxford Diffraction, 2007)'
_computing_data_reduction '<i>CrysAlisPro</i> (Oxford Diffraction, 2007)'
_computing_molecular_graphics '<i>SHELXTL</i> (Sheldrick, 2008)'
_computing_publication_material '<i>SHELXTL</i> (Sheldrick, 2008)'
_computing_structure_refinement '<i>SHELXL97</i> (Sheldrick, 2008)'
_computing_structure_solution '<i>SHELXS97</i> (Sheldrick, 2008)'
_diffrn_ambient_temperature 296(2)
_diffrn_detector_area_resol_mean 10.5081
_diffrn_measured_fraction_theta_full 0.994
_diffrn_measured_fraction_theta_max 0.926
_diffrn_measurement_device_type 'Oxford Diffraction Gemini R'
_diffrn_measurement_method '\f and \w'
_diffrn_radiation_monochromator graphite
_diffrn_radiation_source 'fine-focus sealed tube'
_diffrn_radiation_type MoK\a
_diffrn_radiation_wavelength 0.71073
_diffrn_reflns_av_R_equivalents 0.0446
_diffrn_reflns_av_sigmaI/netI 0.0525
_diffrn_reflns_limit_h_max 11
_diffrn_reflns_limit_h_min -10
_diffrn_reflns_limit_k_max 13
_diffrn_reflns_limit_k_min -12
_diffrn_reflns_limit_l_max 24
_diffrn_reflns_limit_l_min -25
_diffrn_reflns_number 16362
_diffrn_reflns_theta_full 25.00
_diffrn_reflns_theta_max 32.53
_diffrn_reflns_theta_min 4.63
_diffrn_standards_decay_% <2%
_exptl_absorpt_coefficient_mu 0.112
_exptl_absorpt_correction_T_max 0.977
_exptl_absorpt_correction_T_min 0.950
_exptl_absorpt_correction_type multi-scan
_exptl_absorpt_process_details '(CrysAlis RED; Oxford Diffraction, 2007)'
_exptl_crystal_colour yellow
_exptl_crystal_density_diffrn 1.484
_exptl_crystal_density_method 'not measured'
_exptl_crystal_description prism
_exptl_crystal_F_000 536
_exptl_crystal_size_max 0.45
_exptl_crystal_size_mid 0.36
_exptl_crystal_size_min 0.21
_refine_diff_density_max 0.358
_refine_diff_density_min -0.229
_refine_ls_extinction_method none
_refine_ls_goodness_of_fit_ref 1.007
_refine_ls_hydrogen_treatment constr
_refine_ls_matrix_type full
_refine_ls_number_parameters 173
_refine_ls_number_reflns 3889
_refine_ls_number_restraints 0
_refine_ls_restrained_S_all 1.007
_refine_ls_R_factor_all 0.0986
_refine_ls_R_factor_gt 0.0521
_refine_ls_shift/su_max 0.000
_refine_ls_shift/su_mean 0.000
_refine_ls_structure_factor_coef Fsqd
_refine_ls_weighting_details 'calc w=1/[\s^2^(Fo^2^)+(0.0893P)^2^] where P=(Fo^2^+2Fc^2^)/3'
_refine_ls_weighting_scheme calc
_refine_ls_wR_factor_gt 0.1353
_refine_ls_wR_factor_ref 0.1610
_reflns_number_gt 2071
_reflns_number_total 3889
_reflns_threshold_expression I>2\s(I)
_cod_data_source_file bt2849.cif
_cod_data_source_block I
_cod_original_sg_symbol_H-M 'P 21/c'
_cod_database_code 2220998
_cod_database_fobs_code 2220998

loop_
_symmetry_equiv_pos_as_xyz
'x, y, z'
'-x, y+1/2, -z+1/2'
'-x, -y, -z'
'x, -y-1/2, z-1/2'

loop_
_atom_site_type_symbol
_atom_site_label
_atom_site_fract_x
_atom_site_fract_y
_atom_site_fract_z
_atom_site_U_iso_or_equiv
_atom_site_adp_type
_atom_site_calc_flag
_atom_site_refinement_flags
_atom_site_occupancy
_atom_site_disorder_assembly
_atom_site_disorder_group
O O1 0.07674(16) 0.78106(11) 0.74658(6) 0.0506(3) Uani d . 1 . .
H H1O 0.0213 0.8253 0.7779 0.061 Uiso calc R 1 . .
O O2 0.56661(19) 1.27359(14) 0.63179(8) 0.0696(4) Uani d . 1 . .
O O3 0.64896(19) 1.09097(16) 0.56567(8) 0.0797(5) Uani d . 1 . .
O O4 0.10989(15) 0.42056(11) 0.66269(5) 0.0475(3) Uani d . 1 . .
N N1 0.56076(17) 1.14379(16) 0.61491(7) 0.0494(3) Uani d . 1 . .
N N2 0.25299(15) 0.67241(13) 0.63378(6) 0.0367(3) Uani d . 1 . .
H H2B 0.2098 0.6146 0.6665 0.044 Uiso calc R 1 . .
C C7 0.27637(17) 0.61689(15) 0.56560(7) 0.0353(3) Uani d . 1 . .
H H7A 0.3301 0.6755 0.5304 0.042 Uiso calc R 1 . .
C C1 0.19513(18) 0.87143(15) 0.71860(7) 0.0372(3) Uani d . 1 . .
C C2 0.2271(2) 1.01473(16) 0.74472(8) 0.0433(4) Uani d . 1 . .
H H2A 0.1653 1.0508 0.7847 0.052 Uiso calc R 1 . .
C C3 0.3485(2) 1.10366(16) 0.71228(8) 0.0430(4) Uani d . 1 . .
H H3A 0.3688 1.1995 0.7297 0.052 Uiso calc R 1 . .
C C4 0.44018(19) 1.04784(16) 0.65308(8) 0.0383(3) Uani d . 1 . .
C C5 0.41405(19) 0.90591(15) 0.62591(8) 0.0382(3) Uani d . 1 . .
H H5A 0.4778 0.8706 0.5863 0.046 Uiso calc R 1 . .
C C6 0.29168(18) 0.81772(15) 0.65867(7) 0.0346(3) Uani d . 1 . .
C C8 0.22475(18) 0.47420(15) 0.54298(7) 0.0330(3) Uani d . 1 . .
C C9 0.13664(18) 0.37863(15) 0.59295(7) 0.0357(3) Uani d . 1 . .
C C10 0.0795(2) 0.23976(16) 0.56283(8) 0.0430(4) Uani d . 1 . .
H H10A 0.0199 0.1758 0.5934 0.052 Uiso calc R 1 . .
C C11 0.1105(2) 0.19794(16) 0.48953(9) 0.0464(4) Uani d . 1 . .
H H11A 0.0724 0.1056 0.4714 0.056 Uiso calc R 1 . .
C C12 0.1984(2) 0.29107(17) 0.44103(8) 0.0443(4) Uani d . 1 . .
H H12A 0.2196 0.2601 0.3915 0.053 Uiso calc R 1 . .
C C13 0.25243(19) 0.42681(15) 0.46681(8) 0.0380(3) Uani d . 1 . .
H H13A 0.3082 0.4895 0.4342 0.046 Uiso calc R 1 . .

loop_
_atom_site_aniso_label
_atom_site_aniso_U_11
_atom_site_aniso_U_22
_atom_site_aniso_U_33
_atom_site_aniso_U_12
_atom_site_aniso_U_13
_atom_site_aniso_U_23
O1 0.0648(7) 0.0424(6) 0.0510(6) -0.0085(5) 0.0346(5) -0.0106(5)
O2 0.0823(9) 0.0445(8) 0.0842(9) -0.0225(7) 0.0183(7) -0.0007(6)
O3 0.0888(10) 0.0751(10) 0.0847(9) -0.0308(8) 0.0520(8) -0.0116(7)
O4 0.0642(7) 0.0413(6) 0.0418(5) -0.0029(5) 0.0272(5) 0.0021(4)
N1 0.0507(8) 0.0468(8) 0.0520(7) -0.0143(6) 0.0115(6) 0.0001(6)
N2 0.0446(6) 0.0301(6) 0.0385(6) -0.0019(5) 0.0180(5) -0.0009(5)
C7 0.0367(7) 0.0335(7) 0.0383(7) -0.0011(6) 0.0153(5) 0.0007(5)
C1 0.0465(8) 0.0325(7) 0.0348(6) -0.0015(6) 0.0140(6) 0.0004(5)
C2 0.0530(9) 0.0387(8) 0.0407(7) 0.0013(7) 0.0159(6) -0.0064(6)
C3 0.0518(9) 0.0337(8) 0.0439(7) -0.0056(6) 0.0068(6) -0.0033(6)
C4 0.0412(7) 0.0361(8) 0.0383(7) -0.0059(6) 0.0075(6) 0.0018(6)
C5 0.0422(8) 0.0354(8) 0.0390(7) -0.0021(6) 0.0138(6) -0.0021(6)
C6 0.0407(7) 0.0298(7) 0.0346(6) 0.0003(6) 0.0091(5) -0.0021(5)
C8 0.0347(6) 0.0303(7) 0.0360(6) 0.0010(5) 0.0133(5) 0.0007(5)
C9 0.0378(7) 0.0324(7) 0.0390(7) 0.0034(6) 0.0138(5) 0.0035(5)
C10 0.0466(8) 0.0327(8) 0.0509(8) -0.0040(6) 0.0109(6) 0.0070(6)
C11 0.0552(9) 0.0316(8) 0.0522(8) -0.0028(7) 0.0050(7) -0.0038(6)
C12 0.0551(9) 0.0401(9) 0.0390(7) 0.0018(7) 0.0113(6) -0.0043(6)
C13 0.0434(7) 0.0347(8) 0.0382(7) 0.0007(6) 0.0156(6) 0.0002(5)

loop_
_atom_type_symbol
_atom_type_description
_atom_type_scat_dispersion_real
_atom_type_scat_dispersion_imag
_atom_type_scat_source
C C 0.0033 0.0016 'International Tables Vol C Tables 4.2.6.8 and 6.1.1.4'
H H 0.0000 0.0000 'International Tables Vol C Tables 4.2.6.8 and 6.1.1.4'
N N 0.0061 0.0033 'International Tables Vol C Tables 4.2.6.8 and 6.1.1.4'
O O 0.0106 0.0060 'International Tables Vol C Tables 4.2.6.8 and 6.1.1.4'

loop_
_geom_angle_atom_site_label_1
_geom_angle_atom_site_label_2
_geom_angle_atom_site_label_3
_geom_angle_site_symmetry_1
_geom_angle_site_symmetry_3
_geom_angle
_geom_angle_publ_flag
C1 O1 H1O . . 109.5 ?
O2 N1 O3 . . 122.66(14) ?
O2 N1 C4 . . 118.75(13) ?
O3 N1 C4 . . 118.56(14) ?
C7 N2 C6 . . 126.38(12) ?
C7 N2 H2B . . 116.8 ?
C6 N2 H2B . . 116.8 ?
N2 C7 C8 . . 123.41(12) ?
N2 C7 H7A . . 118.3 ?
C8 C7 H7A . . 118.3 ?
O1 C1 C2 . . 123.82(12) ?
O1 C1 C6 . . 117.37(12) ?
C2 C1 C6 . . 118.80(12) ?
C3 C2 C1 . . 121.01(13) ?
C3 C2 H2A . . 119.5 ?
C1 C2 H2A . . 119.5 ?
C2 C3 C4 . . 118.72(14) ?
C2 C3 H3A . . 120.6 ?
C4 C3 H3A . . 120.6 ?
C5 C4 C3 . . 122.21(13) ?
C5 C4 N1 . . 118.47(13) ?
C3 C4 N1 . . 119.23(13) ?
C6 C5 C4 . . 118.64(12) ?
C6 C5 H5A . . 120.7 ?
C4 C5 H5A . . 120.7 ?
C5 C6 C1 . . 120.61(12) ?
C5 C6 N2 . . 122.80(12) ?
C1 C6 N2 . . 116.58(12) ?
C7 C8 C13 . . 118.57(12) ?
C7 C8 C9 . . 121.65(11) ?
C13 C8 C9 . . 119.70(12) ?
O4 C9 C10 . . 122.26(12) ?
O4 C9 C8 . . 120.42(12) ?
C10 C9 C8 . . 117.32(12) ?
C11 C10 C9 . . 121.09(13) ?
C11 C10 H10A . . 119.5 ?
C9 C10 H10A . . 119.5 ?
C10 C11 C12 . . 121.48(14) ?
C10 C11 H11A . . 119.3 ?
C12 C11 H11A . . 119.3 ?
C13 C12 C11 . . 119.57(13) ?
C13 C12 H12A . . 120.2 ?
C11 C12 H12A . . 120.2 ?
C12 C13 C8 . . 120.82(13) ?
C12 C13 H13A . . 119.6 ?
C8 C13 H13A . . 119.6 ?

loop_
_geom_bond_atom_site_label_1
_geom_bond_atom_site_label_2
_geom_bond_site_symmetry_2
_geom_bond_distance
_geom_bond_publ_flag
O1 C1 . 1.3310(16) ?
O1 H1O . 0.8200 ?
O2 N1 . 1.2170(18) ?
O3 N1 . 1.2262(16) ?
O4 C9 . 1.2997(15) ?
N1 C4 . 1.4574(18) ?
N2 C7 . 1.3105(16) ?
N2 C6 . 1.4107(17) ?
N2 H2B . 0.8600 ?
C7 C8 . 1.3977(19) ?
C7 H7A . 0.9300 ?
C1 C2 . 1.392(2) ?
C1 C6 . 1.4089(18) ?
C2 C3 . 1.374(2) ?
C2 H2A . 0.9300 ?
C3 C4 . 1.3847(19) ?
C3 H3A . 0.9300 ?
C4 C5 . 1.3813(19) ?
C5 C6 . 1.3776(19) ?
C5 H5A . 0.9300 ?
C8 C13 . 1.4210(17) ?
C8 C9 . 1.4325(18) ?
C9 C10 . 1.414(2) ?
C10 C11 . 1.366(2) ?
C10 H10A . 0.9300 ?
C11 C12 . 1.402(2) ?
C11 H11A . 0.9300 ?
C12 C13 . 1.359(2) ?
C12 H12A . 0.9300 ?
C13 H13A . 0.9300 ?

loop_
_geom_hbond_atom_site_label_D
_geom_hbond_atom_site_label_H
_geom_hbond_atom_site_label_A
_geom_hbond_site_symmetry_A
_geom_hbond_distance_DH
_geom_hbond_distance_HA
_geom_hbond_distance_DA
_geom_hbond_angle_DHA
O1 H1O O4 2_556 0.82 1.72 2.5407(13) 175.1
N2 H2B O4 . 0.86 1.91 2.5973(15) 135.4
N2 H2B O1 . 0.86 2.34 2.6532(14) 101.7
C2 H2A O4 2_556 0.93 2.60 3.2233(18) 124.5
C13 H13A O2 3_676 0.93 2.65 3.5555(19) 163.4

loop_
_geom_torsion_atom_site_label_1
_geom_torsion_atom_site_label_2
_geom_torsion_atom_site_label_3
_geom_torsion_atom_site_label_4
_geom_torsion_site_symmetry_1
_geom_torsion_site_symmetry_2
_geom_torsion_site_symmetry_3
_geom_torsion_site_symmetry_4
_geom_torsion
_geom_torsion_publ_flag
C6 N2 C7 C8 . . . . -175.95(12) ?
O1 C1 C2 C3 . . . . -178.63(14) ?
C6 C1 C2 C3 . . . . 0.9(2) ?
C1 C2 C3 C4 . . . . -0.4(2) ?
C2 C3 C4 C5 . . . . -0.3(2) ?
C2 C3 C4 N1 . . . . 176.22(13) ?
O2 N1 C4 C5 . . . . 170.80(13) ?
O3 N1 C4 C5 . . . . -7.5(2) ?
O2 N1 C4 C3 . . . . -5.8(2) ?
O3 N1 C4 C3 . . . . 175.92(14) ?
C3 C4 C5 C6 . . . . 0.4(2) ?
N1 C4 C5 C6 . . . . -176.08(12) ?
C4 C5 C6 C1 . . . . 0.1(2) ?
C4 C5 C6 N2 . . . . 178.66(12) ?
O1 C1 C6 C5 . . . . 178.83(12) ?
C2 C1 C6 C5 . . . . -0.7(2) ?
O1 C1 C6 N2 . . . . 0.15(19) ?
C2 C1 C6 N2 . . . . -179.38(12) ?
C7 N2 C6 C5 . . . . -22.8(2) ?
C7 N2 C6 C1 . . . . 155.85(13) ?
N2 C7 C8 C13 . . . . 178.40(13) ?
N2 C7 C8 C9 . . . . 1.8(2) ?
C7 C8 C9 O4 . . . . -3.2(2) ?
C13 C8 C9 O4 . . . . -179.81(12) ?
C7 C8 C9 C10 . . . . 176.10(12) ?
C13 C8 C9 C10 . . . . -0.49(19) ?
O4 C9 C10 C11 . . . . -179.51(13) ?
C8 C9 C10 C11 . . . . 1.2(2) ?
C9 C10 C11 C12 . . . . -0.6(2) ?
C10 C11 C12 C13 . . . . -0.8(2) ?
C11 C12 C13 C8 . . . . 1.5(2) ?
C7 C8 C13 C12 . . . . -177.54(13) ?
C9 C8 C13 C12 . . . . -0.8(2) ?

loop_
_cod_related_entry_id
_cod_related_entry_database
_cod_related_entry_code
1 ChemSpider 13005326
